data_7054293
loop_
_publ_author_name
'Wang, Han'
'Yang, Jin'
'Mak, Thomas C. W.'

_publ_section_title
;
 Supramolecular silver(i) coordination isomers of different
 dimensionalities assembled using a conformationally flexible multidentate
 oligo-\a-sulfanylpyrazinyl ligand
;
_journal_issue 10
_journal_name_full 'New J. Chem.'
_journal_page_first 4690
_journal_paper_doi 10.1039/C4NJ00836G
_journal_volume 38
_journal_year 2014
_chemical_formula_sum 'C12 H8 Ag Cl N6 O4 S2'
_chemical_formula_weight 507.68
_chemical_name_systematic
;
 ?
;
_space_group_IT_number 19
_symmetry_cell_setting orthorhombic
_symmetry_space_group_name_Hall 'P 2ac 2ab'
_symmetry_space_group_name_H-M 'P 21 21 21'
_atom_sites_solution_hydrogens geom
_atom_sites_solution_primary direct
_atom_sites_solution_secondary difmap
_audit_creation_method SHELXL-97
_cell_angle_alpha 90.00
_cell_angle_beta 90.00
_cell_angle_gamma 90.00
_cell_formula_units_Z 4
_cell_length_a 7.4609(5)
_cell_length_b 13.3836(10)
_cell_length_c 16.1104(12)
_cell_measurement_temperature 293(2)
_cell_volume 1608.7(2)
_computing_cell_refinement 'SAINT(Bruker, 2001)'
_computing_data_collection 'APEX2(Bruker, 2003)'
_computing_data_reduction 'APEX2(Bruker, 2003)'
_computing_structure_refinement 'SHELXL-97 (Sheldrick, 1997)'
_diffrn_ambient_temperature 293(2)
_diffrn_measured_fraction_theta_full 1.000
_diffrn_measured_fraction_theta_max 1.000
_diffrn_radiation_monochromator graphite
_diffrn_radiation_source 'fine-focus sealed tube'
_diffrn_radiation_type MoK\a
_diffrn_radiation_wavelength 0.71073
_diffrn_reflns_av_R_equivalents 0.0901
_diffrn_reflns_av_sigmaI/netI 0.0815
_diffrn_reflns_limit_h_max 9
_diffrn_reflns_limit_h_min -4
_diffrn_reflns_limit_k_max 17
_diffrn_reflns_limit_k_min -17
_diffrn_reflns_limit_l_max 21
_diffrn_reflns_limit_l_min -21
_diffrn_reflns_number 13535
_diffrn_reflns_theta_full 27.96
_diffrn_reflns_theta_max 27.96
_diffrn_reflns_theta_min 1.98
_exptl_absorpt_coefficient_mu 1.714
_exptl_absorpt_correction_T_max 0.780
_exptl_absorpt_correction_T_min 0.735
_exptl_absorpt_correction_type multi-scan
_exptl_absorpt_process_details SADABS
_exptl_crystal_colour yellow
_exptl_crystal_density_diffrn 2.096
_exptl_crystal_density_method 'not measured'
_exptl_crystal_description prism
_exptl_crystal_F_000 1000
_exptl_crystal_size_max 0.30
_exptl_crystal_size_mid 0.15
_exptl_crystal_size_min 0.15
_refine_diff_density_max 0.601
_refine_diff_density_min -0.644
_refine_diff_density_rms 0.136
_refine_ls_abs_structure_details 'Flack H D (1983), Acta Cryst. A39, 876-881'
_refine_ls_abs_structure_Flack 0.11(4)
_refine_ls_extinction_method none
_refine_ls_goodness_of_fit_ref 0.991
_refine_ls_hydrogen_treatment constr
_refine_ls_matrix_type full
_refine_ls_number_parameters 236
_refine_ls_number_reflns 3858
_refine_ls_number_restraints 0
_refine_ls_restrained_S_all 0.991
_refine_ls_R_factor_all 0.0548
_refine_ls_R_factor_gt 0.0461
_refine_ls_shift/su_max 0.000
_refine_ls_shift/su_mean 0.000
_refine_ls_structure_factor_coef Fsqd
_refine_ls_weighting_details 'calc w=1/[\s^2^(Fo^2^)+(0.0581P)^2^+0.0000P] where P=(Fo^2^+2Fc^2^)/3'
_refine_ls_weighting_scheme calc
_refine_ls_wR_factor_gt 0.1104
_refine_ls_wR_factor_ref 0.1163
_reflns_number_gt 3396
_reflns_number_total 3858
_reflns_threshold_expression >2sigma(I)
_cod_data_source_file c4nj00836g1.cif
_cod_data_source_block 1c
_cod_depositor_comments 'Adding full bibliography for 7054291--7054294.cif.'
_cod_original_sg_symbol_H-M P212121
_cod_database_code 7054293

loop_
_symmetry_equiv_pos_as_xyz
'x, y, z'
'-x+1/2, -y, z+1/2'
'x+1/2, -y+1/2, -z'
'-x, y+1/2, -z+1/2'

loop_
_atom_site_label
_atom_site_type_symbol
_atom_site_fract_x
_atom_site_fract_y
_atom_site_fract_z
_atom_site_U_iso_or_equiv
_atom_site_adp_type
_atom_site_occupancy
_atom_site_symmetry_multiplicity
_atom_site_calc_flag
_atom_site_refinement_flags
Ag1 Ag 0.66834(5) 0.03216(3) 0.09458(3) 0.03321(13) Uani 1 1 d .
Cl1 Cl 1.1542(2) 0.32620(10) 0.11613(7) 0.0350(3) Uani 1 1 d .
S1 S 0.8840(2) 0.12204(10) 0.44265(8) 0.0387(4) Uani 1 1 d .
N4 N 0.6869(7) 0.1465(3) 0.2161(3) 0.0329(10) Uani 1 1 d .
N3 N 0.7505(6) 0.2745(3) 0.3495(3) 0.0270(9) Uani 1 1 d .
O2 O 1.1371(8) 0.3228(4) 0.0273(2) 0.0573(14) Uani 1 1 d .
O3 O 1.3161(7) 0.3768(5) 0.1372(4) 0.0691(15) Uani 1 1 d .
O4 O 1.0129(8) 0.3866(6) 0.1508(4) 0.0787(19) Uani 1 1 d .
C6 C 0.6548(8) 0.2438(4) 0.2100(3) 0.0296(10) Uani 1 1 d .
H6 H 0.6142 0.2699 0.1599 0.036 Uiso 1 1 calc R
C9 C 0.8466(7) 0.2073(4) 0.5251(3) 0.0279(10) Uani 1 1 d .
C8 C 0.7851(7) 0.1781(4) 0.3532(3) 0.0273(11) Uani 1 1 d .
N6 N 0.8664(7) 0.3676(4) 0.5882(3) 0.0425(11) Uani 1 1 d .
N5 N 0.7851(7) 0.1644(3) 0.5936(3) 0.0363(10) Uani 1 1 d .
C7 C 0.7506(8) 0.1134(4) 0.2878(3) 0.0330(11) Uani 1 1 d .
H7 H 0.7726 0.0454 0.2944 0.040 Uiso 1 1 calc R
O1 O 1.1495(15) 0.2304(4) 0.1505(3) 0.105(3) Uani 1 1 d .
C10 C 0.8901(8) 0.3088(4) 0.5229(3) 0.0337(12) Uani 1 1 d .
H10 H 0.9369 0.3359 0.4744 0.040 Uiso 1 1 calc R
C11 C 0.7995(9) 0.3245(5) 0.6556(4) 0.0441(15) Uani 1 1 d .
H11 H 0.7774 0.3637 0.7022 0.053 Uiso 1 1 calc R
C5 C 0.6810(7) 0.3075(3) 0.2775(3) 0.0252(9) Uani 1 1 d .
C12 C 0.7615(10) 0.2233(5) 0.6594(4) 0.0447(15) Uani 1 1 d .
H12 H 0.7188 0.1960 0.7087 0.054 Uiso 1 1 calc R
S2 S 0.61781(18) 0.43482(9) 0.26829(8) 0.0298(3) Uani 1 1 d .
C4 C 0.7372(7) 0.4874(3) 0.3526(3) 0.0250(10) Uani 1 1 d .
N1 N 0.6445(6) 0.5238(3) 0.4168(2) 0.0288(8) Uani 1 1 d .
C2 C 0.9250(7) 0.5664(4) 0.4765(3) 0.0322(11) Uani 1 1 d .
H2 H 0.9862 0.5941 0.5212 0.039 Uiso 1 1 calc R
C1 C 0.7399(8) 0.5642(5) 0.4788(3) 0.0361(13) Uani 1 1 d .
H1 H 0.6803 0.5913 0.5242 0.043 Uiso 1 1 calc R
C3 C 0.9241(7) 0.4920(4) 0.3506(3) 0.0279(11) Uani 1 1 d .
H3 H 0.9848 0.4675 0.3045 0.033 Uiso 1 1 calc R
N2 N 1.0183(5) 0.5313(4) 0.4140(3) 0.0305(9) Uani 1 1 d .

loop_
_atom_site_aniso_label
_atom_site_aniso_U_11
_atom_site_aniso_U_22
_atom_site_aniso_U_33
_atom_site_aniso_U_23
_atom_site_aniso_U_13
_atom_site_aniso_U_12
Ag1 0.0230(2) 0.0401(2) 0.0365(2) -0.00679(18) -0.00216(17) 0.00038(17)
Cl1 0.0419(7) 0.0363(6) 0.0269(5) 0.0023(4) -0.0036(6) -0.0004(6)
S1 0.0609(10) 0.0312(6) 0.0239(6) 0.0033(5) -0.0042(6) 0.0124(6)
N4 0.039(3) 0.032(2) 0.027(2) -0.0089(16) -0.003(2) 0.001(2)
N3 0.031(2) 0.028(2) 0.0226(19) -0.0016(16) -0.0012(17) 0.0015(18)
O2 0.080(4) 0.067(3) 0.0247(19) -0.001(2) -0.010(2) 0.009(3)
O3 0.049(3) 0.098(4) 0.060(3) 0.000(3) -0.010(3) -0.016(3)
O4 0.052(3) 0.118(5) 0.065(3) -0.007(4) 0.014(3) 0.021(4)
C6 0.032(3) 0.036(2) 0.021(2) 0.0026(18) -0.006(2) 0.004(2)
C9 0.029(3) 0.033(2) 0.022(2) 0.0023(18) -0.003(2) -0.002(2)
C8 0.029(3) 0.031(3) 0.022(2) 0.0047(19) 0.0003(18) 0.000(2)
N6 0.052(3) 0.032(2) 0.043(3) -0.002(2) -0.010(2) 0.002(2)
N5 0.049(3) 0.033(2) 0.0261(19) 0.0062(19) -0.005(2) -0.012(2)
C7 0.041(3) 0.027(3) 0.030(3) -0.003(2) -0.003(2) 0.005(2)
O1 0.233(10) 0.039(3) 0.044(3) 0.006(2) -0.021(5) -0.026(5)
C10 0.043(3) 0.030(3) 0.029(2) 0.005(2) -0.005(2) -0.006(2)
C11 0.052(4) 0.045(3) 0.035(3) -0.007(3) -0.007(3) 0.003(3)
C5 0.027(3) 0.023(2) 0.025(2) -0.0008(17) 0.001(2) 0.000(2)
C12 0.054(4) 0.055(4) 0.025(3) -0.002(3) 0.002(3) -0.009(3)
S2 0.0366(8) 0.0244(5) 0.0283(6) 0.0002(4) -0.0089(5) 0.0031(5)
C4 0.027(2) 0.021(2) 0.027(2) 0.0029(18) -0.0006(19) 0.0016(19)
N1 0.0237(19) 0.033(2) 0.029(2) -0.0015(18) -0.0012(16) 0.0004(18)
C2 0.030(3) 0.034(3) 0.032(3) -0.003(2) -0.009(2) 0.000(2)
C1 0.037(3) 0.045(3) 0.026(3) -0.009(2) 0.003(2) 0.002(3)
C3 0.029(3) 0.025(2) 0.030(2) -0.0001(19) 0.000(2) -0.0011(19)
N2 0.022(2) 0.033(2) 0.036(2) -0.004(2) 0.0007(17) 0.0001(18)

loop_
_atom_type_symbol
_atom_type_description
_atom_type_scat_dispersion_real
_atom_type_scat_dispersion_imag
_atom_type_scat_source
C C 0.0033 0.0016 'International Tables Vol C Tables 4.2.6.8 and 6.1.1.4'
H H 0.0000 0.0000 'International Tables Vol C Tables 4.2.6.8 and 6.1.1.4'
N N 0.0061 0.0033 'International Tables Vol C Tables 4.2.6.8 and 6.1.1.4'
O O 0.0106 0.0060 'International Tables Vol C Tables 4.2.6.8 and 6.1.1.4'
Cl Cl 0.1484 0.1585 'International Tables Vol C Tables 4.2.6.8 and 6.1.1.4'
Ag Ag -0.8971 1.1015 'International Tables Vol C Tables 4.2.6.8 and 6.1.1.4'
S S 0.1246 0.1234 'International Tables Vol C Tables 4.2.6.8 and 6.1.1.4'

loop_
_geom_angle_atom_site_label_1
_geom_angle_atom_site_label_2
_geom_angle_atom_site_label_3
_geom_angle
_geom_angle_site_symmetry_1
_geom_angle_site_symmetry_3
N1 Ag1 N2 171.59(14) 4_645 4_745
N1 Ag1 N4 98.40(16) 4_645 .
N2 Ag1 N4 89.64(17) 4_745 .
O1 Cl1 O3 111.3(5) . .
O1 Cl1 O2 111.3(3) . .
O3 Cl1 O2 109.1(3) . .
O1 Cl1 O4 110.1(5) . .
O3 Cl1 O4 105.1(4) . .
O2 Cl1 O4 109.8(4) . .
C9 S1 C8 105.6(2) . .
C7 N4 C6 117.2(4) . .
C7 N4 Ag1 120.0(3) . .
C6 N4 Ag1 122.3(3) . .
C8 N3 C5 115.9(4) . .
N4 C6 C5 121.1(4) . .
N4 C6 H6 119.5 . .
C5 C6 H6 119.5 . .
N5 C9 C10 121.4(5) . .
N5 C9 S1 113.6(4) . .
C10 C9 S1 124.8(4) . .
N3 C8 C7 122.7(5) . .
N3 C8 S1 122.0(4) . .
C7 C8 S1 115.3(4) . .
C11 N6 C10 116.2(5) . .
C9 N5 C12 116.9(5) . .
N4 C7 C8 121.3(5) . .
N4 C7 H7 119.4 . .
C8 C7 H7 119.4 . .
N6 C10 C9 121.8(5) . .
N6 C10 H10 119.1 . .
C9 C10 H10 119.1 . .
N6 C11 C12 122.5(6) . .
N6 C11 H11 118.7 . .
C12 C11 H11 118.7 . .
N3 C5 C6 121.7(4) . .
N3 C5 S2 119.3(3) . .
C6 C5 S2 118.9(4) . .
N5 C12 C11 121.1(6) . .
N5 C12 H12 119.4 . .
C11 C12 H12 119.4 . .
C4 S2 C5 100.6(2) . .
N1 C4 C3 121.3(5) . .
N1 C4 S2 118.6(4) . .
C3 C4 S2 120.1(4) . .
C4 N1 C1 116.7(5) . .
C4 N1 Ag1 118.2(3) . 4_655
C1 N1 Ag1 124.6(4) . 4_655
N2 C2 C1 122.9(5) . .
N2 C2 H2 118.5 . .
C1 C2 H2 118.5 . .
N1 C1 C2 121.3(5) . .
N1 C1 H1 119.4 . .
C2 C1 H1 119.4 . .
N2 C3 C4 121.3(5) . .
N2 C3 H3 119.3 . .
C4 C3 H3 119.3 . .
C2 N2 C3 116.5(5) . .
C2 N2 Ag1 125.0(4) . 4_755
C3 N2 Ag1 118.5(4) . 4_755

loop_
_geom_bond_atom_site_label_1
_geom_bond_atom_site_label_2
_geom_bond_distance
_geom_bond_site_symmetry_2
Ag1 N1 2.344(4) 4_645
Ag1 N2 2.342(4) 4_745
Ag1 N4 2.488(4) .
Cl1 O1 1.397(5) .
Cl1 O3 1.426(5) .
Cl1 O2 1.437(4) .
Cl1 O4 1.442(6) .
S1 C9 1.773(5) .
S1 C8 1.785(5) .
N4 C7 1.325(7) .
N4 C6 1.328(7) .
N3 C8 1.317(7) .
N3 C5 1.344(6) .
C6 C5 1.396(6) .
C6 H6 0.9300 .
C9 N5 1.327(6) .
C9 C10 1.398(7) .
C8 C7 1.389(7) .
N6 C11 1.328(8) .
N6 C10 1.325(7) .
N5 C12 1.332(8) .
C7 H7 0.9300 .
C10 H10 0.9300 .
C11 C12 1.385(10) .
C11 H11 0.9300 .
C5 S2 1.775(5) .
C12 H12 0.9300 .
S2 C4 1.771(5) .
C4 N1 1.335(6) .
C4 C3 1.396(7) .
N1 C1 1.341(7) .
N1 Ag1 2.344(4) 4_655
C2 N2 1.311(7) .
C2 C1 1.382(7) .
C2 H2 0.9300 .
C1 H1 0.9300 .
C3 N2 1.347(7) .
C3 H3 0.9300 .
N2 Ag1 2.342(4) 4_755

loop_
_geom_torsion_atom_site_label_1
_geom_torsion_atom_site_label_2
_geom_torsion_atom_site_label_3
_geom_torsion_atom_site_label_4
_geom_torsion
_geom_torsion_site_symmetry_1
_geom_torsion_site_symmetry_4
N1 Ag1 N4 C7 113.1(5) 4_645 .
N2 Ag1 N4 C7 -69.4(5) 4_745 .
N1 Ag1 N4 C6 -75.0(5) 4_645 .
N2 Ag1 N4 C6 102.5(5) 4_745 .
C7 N4 C6 C5 -2.3(9) . .
Ag1 N4 C6 C5 -174.5(4) . .
C8 S1 C9 N5 133.2(4) . .
C8 S1 C9 C10 -52.1(5) . .
C5 N3 C8 C7 -0.8(8) . .
C5 N3 C8 S1 178.0(4) . .
C9 S1 C8 N3 19.6(5) . .
C9 S1 C8 C7 -161.5(4) . .
C10 C9 N5 C12 2.1(9) . .
S1 C9 N5 C12 177.1(5) . .
C6 N4 C7 C8 -1.1(9) . .
Ag1 N4 C7 C8 171.3(4) . .
N3 C8 C7 N4 2.8(9) . .
S1 C8 C7 N4 -176.1(5) . .
C11 N6 C10 C9 0.2(9) . .
N5 C9 C10 N6 -2.3(9) . .
S1 C9 C10 N6 -176.7(5) . .
C10 N6 C11 C12 2.1(10) . .
C8 N3 C5 C6 -2.7(8) . .
C8 N3 C5 S2 176.4(4) . .
N4 C6 C5 N3 4.4(9) . .
N4 C6 C5 S2 -174.7(5) . .
C9 N5 C12 C11 0.1(10) . .
N6 C11 C12 N5 -2.3(11) . .
N3 C5 S2 C4 17.9(5) . .
C6 C5 S2 C4 -163.0(5) . .
C5 S2 C4 N1 -112.8(4) . .
C5 S2 C4 C3 68.4(5) . .
C3 C4 N1 C1 -0.3(8) . .
S2 C4 N1 C1 -179.1(4) . .
C3 C4 N1 Ag1 171.7(4) . 4_655
S2 C4 N1 Ag1 -7.1(5) . 4_655
C4 N1 C1 C2 -1.0(8) . .
Ag1 N1 C1 C2 -172.4(4) 4_655 .
N2 C2 C1 N1 1.2(10) . .
N1 C4 C3 N2 1.5(9) . .
S2 C4 C3 N2 -179.8(4) . .
C1 C2 N2 C3 0.0(8) . .
C1 C2 N2 Ag1 -179.9(5) . 4_755
C4 C3 N2 C2 -1.3(8) . .
C4 C3 N2 Ag1 178.7(4) . 4_755
